data_7706552
loop_
_publ_author_name
'M\;aczka, Miros\/law'
'Stefa\'nska, Dagmara'
'Ptak, Maciej'
'G\;agor, Anna'
'Pikul, Adam'
'Sieradzki, Adam'

_publ_section_title
;
 Cadmium and manganese hypophosphite perovskites templated by
 formamidinium cations: dielectric, optical and magnetic properties.
;
_journal_issue 7
_journal_name_full 'Dalton transactions (Cambridge, England : 2003)'
_journal_page_first 2639
_journal_page_last 2647
_journal_paper_doi 10.1039/d0dt03995k
_journal_volume 50
_journal_year 2021
_chemical_formula_sum 'C H11 Cd N2 O6 P3'
_chemical_formula_weight 352.43
_space_group_crystal_system monoclinic
_space_group_IT_number 15
_space_group_name_Hall '-C 2yc'
_space_group_name_H-M_alt 'C 1 2/c 1'
_atom_sites_solution_hydrogens mixed
_audit_creation_method SHELXL-2018/3
_audit_update_record
;
2020-12-18 deposited with the CCDC.	2021-02-01 downloaded from the CCDC.
;
_cell_angle_alpha 90
_cell_angle_beta 103.058(3)
_cell_angle_gamma 90
_cell_formula_units_Z 4
_cell_length_a 13.6653(4)
_cell_length_b 10.3708(3)
_cell_length_c 7.5573(3)
_cell_measurement_reflns_used 7509
_cell_measurement_temperature 295(2)
_cell_measurement_theta_max 29.3810
_cell_measurement_theta_min 3.4180
_cell_volume 1043.33(6)
_computing_cell_refinement 'CrysAlisPro 1.171.38.41 (Rigaku OD, 2015)'
_computing_data_collection 'CrysAlisPro 1.171.38.41 (Rigaku OD, 2015)'
_computing_data_reduction 'CrysAlisPro 1.171.38.41 (Rigaku OD, 2015)'
_computing_molecular_graphics 'Diamond Version 3.2k (Crystal Impact GbR)'
_computing_structure_refinement 'SHELXL-2018/3 (Sheldrick, 2018)'
_computing_structure_solution 'SHELXT 2014/5 (Sheldrick, 2014)'
_diffrn_ambient_temperature 295(2)
_diffrn_detector 'CCD plate'
_diffrn_detector_area_resol_mean 10.6249
_diffrn_detector_type Atlas
_diffrn_measured_fraction_theta_full 1.000
_diffrn_measured_fraction_theta_max 0.951
_diffrn_measurement_device 'four-circle diffractometer'
_diffrn_measurement_device_type 'Xcalibur, Atlas'
_diffrn_radiation_monochromator graphite
_diffrn_radiation_probe x-ray
_diffrn_radiation_type 'Mo K\a'
_diffrn_radiation_wavelength 0.71073
_diffrn_reflns_av_R_equivalents 0.0301
_diffrn_reflns_av_unetI/netI 0.0155
_diffrn_reflns_Laue_measured_fraction_full 1.000
_diffrn_reflns_Laue_measured_fraction_max 0.951
_diffrn_reflns_limit_h_max 18
_diffrn_reflns_limit_h_min -18
_diffrn_reflns_limit_k_max 13
_diffrn_reflns_limit_k_min -14
_diffrn_reflns_limit_l_max 10
_diffrn_reflns_limit_l_min -9
_diffrn_reflns_number 13593
_diffrn_reflns_point_group_measured_fraction_full 1.000
_diffrn_reflns_point_group_measured_fraction_max 0.951
_diffrn_reflns_theta_full 25.242
_diffrn_reflns_theta_max 29.474
_diffrn_reflns_theta_min 2.490
_diffrn_source 'fine-focus sealed X-ray tube'
_diffrn_source_type 'Enhance (Mo) X-ray Source'
_exptl_absorpt_coefficient_mu 2.554
_exptl_absorpt_correction_T_max 1.00000
_exptl_absorpt_correction_T_min 0.85339
_exptl_absorpt_correction_type multi-scan
_exptl_absorpt_process_details
;
CrysAlisPro 1.171.38.41 (Rigaku Oxford Diffraction, 2015)
Empirical absorption correction using spherical harmonics,
 implemented in SCALE3 ABSPACK scaling algorithm.
;
_exptl_crystal_colour colourless
_exptl_crystal_density_diffrn 2.244
_exptl_crystal_description prism
_exptl_crystal_F_000 688
_exptl_crystal_size_max 0.18
_exptl_crystal_size_mid 0.13
_exptl_crystal_size_min 0.08
_refine_diff_density_max 0.410
_refine_diff_density_min -0.352
_refine_diff_density_rms 0.080
_refine_ls_extinction_coef 0.0020(2)
_refine_ls_extinction_expression Fc^*^=kFc[1+0.001xFc^2^\l^3^/sin(2\q)]^-1/4^
_refine_ls_extinction_method 'SHELXL-2018/3 (Sheldrick 2018)'
_refine_ls_goodness_of_fit_ref 1.068
_refine_ls_hydrogen_treatment mixed
_refine_ls_matrix_type full
_refine_ls_number_parameters 81
_refine_ls_number_reflns 1384
_refine_ls_number_restraints 0
_refine_ls_restrained_S_all 1.068
_refine_ls_R_factor_all 0.0227
_refine_ls_R_factor_gt 0.0184
_refine_ls_shift/su_max 0.000
_refine_ls_shift/su_mean 0.000
_refine_ls_structure_factor_coef Fsqd
_refine_ls_weighting_details 'w=1/[\s^2^(Fo^2^)+(0.0225P)^2^+1.1927P] where P=(Fo^2^+2Fc^2^)/3'
_refine_ls_weighting_scheme calc
_refine_ls_wR_factor_gt 0.0433
_refine_ls_wR_factor_ref 0.0458
_reflns_Friedel_coverage 0.000
_reflns_number_gt 1225
_reflns_number_total 1384
_reflns_threshold_expression 'I > 2\s(I)'
_cod_data_source_file d0dt03995k2.cif
_cod_data_source_block PhaseI
_cod_depositor_comments 'Adding full bibliography for 7706551--7706552.cif.'
_cod_original_sg_symbol_H-M 'C 2/c'
_cod_database_code 7706552
_shelx_shelxl_version_number 2018/3
_shelx_space_group_comment
;
The symmetry employed for this shelxl refinement is uniquely defined
by the following loop, which should always be used as a source of
symmetry information in preference to the above space-group names.
They are only intended as comments.
;
_oxdiff_exptl_absorpt_empirical_full_min 0.915
_oxdiff_exptl_absorpt_empirical_full_max 1.131
_oxdiff_exptl_absorpt_empirical_details
;
Empirical correction (ABSPACK) includes:
- Absorption correction using spherical harmonics
- Frame scaling
;

loop_
_space_group_symop_operation_xyz
'x, y, z'
'-x, y, -z+1/2'
'x+1/2, y+1/2, z'
'-x+1/2, y+1/2, -z+1/2'
'-x, -y, -z'
'x, -y, z-1/2'
'-x+1/2, -y+1/2, -z'
'x+1/2, -y+1/2, z-1/2'

loop_
_atom_site_label
_atom_site_type_symbol
_atom_site_fract_x
_atom_site_fract_y
_atom_site_fract_z
_atom_site_U_iso_or_equiv
_atom_site_adp_type
_atom_site_occupancy
_atom_site_site_symmetry_order
_atom_site_calc_flag
_atom_site_refinement_flags_posn
_atom_site_refinement_flags_adp
_atom_site_refinement_flags_occupancy
_atom_site_disorder_assembly
_atom_site_disorder_group
Cd1 Cd 0.750000 0.750000 0.500000 0.01966(8) Uani 1 2 d S . P . .
P2 P 0.73342(5) 0.57462(5) 0.88316(7) 0.03186(14) Uani 1 1 d . . . . .
P1 P 0.500000 0.69026(8) 0.250000 0.03248(18) Uani 1 2 d S T P . .
O2 O 0.68459(11) 0.64541(14) 0.7127(2) 0.0314(3) Uani 1 1 d . . . . .
O3 O 0.77218(13) 0.44211(14) 0.8658(2) 0.0398(4) Uani 1 1 d . . . . .
O1 O 0.59029(14) 0.76726(18) 0.3300(3) 0.0552(6) Uani 1 1 d . . . . .
N1 N 0.500000 0.7561(2) 0.750000 0.0416(7) Uani 1 2 d S T P . .
H1A H 0.553528 0.732352 0.717128 0.050 Uiso 0.5 1 calc R U P . .
H1B H 0.460047 0.699203 0.777252 0.050 Uiso 0.5 1 calc R U P . .
N2 N 0.5371(4) 0.9658(5) 0.7190(8) 0.0666(16) Uani 0.5 1 d . . P . .
H2A H 0.591075 0.944233 0.685752 0.080 Uiso 0.5 1 calc R U P . .
H2B H 0.522065 1.045862 0.725548 0.080 Uiso 0.5 1 calc R U P . .
H3 H 0.670(3) 0.571(3) 0.988(5) 0.080 Uiso 1 1 d . U . . .
H1 H 0.484(3) 0.611(3) 0.363(4) 0.080 Uiso 1 1 d . U . . .
H2 H 0.809(3) 0.650(3) 0.970(5) 0.080 Uiso 1 1 d . U . . .
C1 C 0.4794(4) 0.8787(5) 0.7585(10) 0.0406(13) Uani 0.5 1 d . . P . .
H1C H 0.421262 0.903172 0.794274 0.049 Uiso 0.5 1 calc R U P . .

loop_
_atom_site_aniso_label
_atom_site_aniso_U_11
_atom_site_aniso_U_22
_atom_site_aniso_U_33
_atom_site_aniso_U_23
_atom_site_aniso_U_13
_atom_site_aniso_U_12
Cd1 0.01692(11) 0.01887(11) 0.02237(12) 0.00127(6) 0.00276(7) -0.00123(6)
P2 0.0454(3) 0.0242(2) 0.0262(3) 0.0030(2) 0.0087(2) 0.0075(2)
P1 0.0248(4) 0.0342(4) 0.0353(4) 0.000 0.0001(3) 0.000
O2 0.0316(8) 0.0330(7) 0.0320(8) 0.0102(6) 0.0122(6) 0.0042(6)
O3 0.0525(10) 0.0256(7) 0.0476(10) 0.0106(6) 0.0249(8) 0.0111(7)
O1 0.0257(9) 0.0612(12) 0.0672(15) 0.0157(9) -0.0138(9) -0.0075(7)
N1 0.0331(16) 0.0410(17) 0.053(2) 0.000 0.0137(14) 0.000
N2 0.084(4) 0.034(2) 0.100(4) -0.004(3) 0.060(3) 0.000(2)
C1 0.035(4) 0.052(3) 0.042(3) 0.001(2) 0.024(3) 0.001(2)

loop_
_atom_type_symbol
_atom_type_description
_atom_type_scat_dispersion_real
_atom_type_scat_dispersion_imag
_atom_type_scat_source
C C 0.0033 0.0016 'International Tables Vol C Tables 4.2.6.8 and 6.1.1.4'
H H 0.0000 0.0000 'International Tables Vol C Tables 4.2.6.8 and 6.1.1.4'
N N 0.0061 0.0033 'International Tables Vol C Tables 4.2.6.8 and 6.1.1.4'
O O 0.0106 0.0060 'International Tables Vol C Tables 4.2.6.8 and 6.1.1.4'
P P 0.1023 0.0942 'International Tables Vol C Tables 4.2.6.8 and 6.1.1.4'
Cd Cd -0.8075 1.2024 'International Tables Vol C Tables 4.2.6.8 and 6.1.1.4'

loop_
_geom_angle_atom_site_label_1
_geom_angle_atom_site_label_2
_geom_angle_atom_site_label_3
_geom_angle
_geom_angle_site_symmetry_1
_geom_angle_site_symmetry_3
_geom_angle_publ_flag
O1 Cd1 O1 180.00(9) . 7_666 ?
O1 Cd1 O2 87.51(7) . . ?
O1 Cd1 O2 92.49(7) 7_666 . ?
O1 Cd1 O2 92.49(7) . 7_666 ?
O1 Cd1 O2 87.51(7) 7_666 7_666 ?
O2 Cd1 O2 180.0 . 7_666 ?
O1 Cd1 O3 91.40(7) . 6_565 ?
O1 Cd1 O3 88.60(7) 7_666 6_565 ?
O2 Cd1 O3 90.61(5) . 6_565 ?
O2 Cd1 O3 89.39(5) 7_666 6_565 ?
O1 Cd1 O3 88.60(7) . 4_656 ?
O1 Cd1 O3 91.40(7) 7_666 4_656 ?
O2 Cd1 O3 89.39(5) . 4_656 ?
O2 Cd1 O3 90.61(5) 7_666 4_656 ?
O3 Cd1 O3 180.00(9) 6_565 4_656 ?
O3 P2 O2 118.25(9) . . ?
O3 P2 H3 109.0(14) . . ?
O2 P2 H3 107.9(16) . . ?
O3 P2 H2 109.3(15) . . ?
O2 P2 H2 106.0(15) . . ?
H3 P2 H2 106(2) . . ?
O1 P1 O1 114.66(15) 2_655 . ?
O1 P1 H1 112.1(17) 2_655 . ?
O1 P1 H1 110.0(16) . . ?
O1 P1 H1 110.0(16) 2_655 2_655 ?
O1 P1 H1 112.1(17) . 2_655 ?
H1 P1 H1 97(3) . 2_655 ?
P2 O2 Cd1 131.89(9) . . ?
P2 O3 Cd1 132.80(9) . 4_646 ?
P1 O1 Cd1 142.49(11) . . ?
C1 N1 H1A 120.0 . . ?
C1 N1 H1B 120.0 . . ?
H1A N1 H1B 120.0 . . ?
C1 N2 H2A 120.0 . . ?
C1 N2 H2B 120.0 . . ?
H2A N2 H2B 120.0 . . ?
N2 C1 N1 121.6(4) . . ?
N2 C1 H1C 119.2 . . ?
N1 C1 H1C 119.2 . . ?

loop_
_geom_bond_atom_site_label_1
_geom_bond_atom_site_label_2
_geom_bond_distance
_geom_bond_site_symmetry_2
_geom_bond_publ_flag
Cd1 O1 2.2756(18) . ?
Cd1 O1 2.2757(18) 7_666 ?
Cd1 O2 2.2820(13) . ?
Cd1 O2 2.2820(13) 7_666 ?
Cd1 O3 2.2867(14) 6_565 ?
Cd1 O3 2.2867(14) 4_656 ?
P2 O3 1.4893(15) . ?
P2 O2 1.5020(15) . ?
P2 H3 1.30(4) . ?
P2 H2 1.35(4) . ?
P1 O1 1.4794(18) 2_655 ?
P1 O1 1.4794(18) . ?
P1 H1 1.24(3) . ?
P1 H1 1.24(3) 2_655 ?
N1 C1 1.307(5) . ?
N1 H1A 0.8600 . ?
N1 H1B 0.8600 . ?
N2 C1 1.279(6) . ?
N2 H2A 0.8600 . ?
N2 H2B 0.8600 . ?
C1 H1C 0.9300 . ?

loop_
_geom_hbond_atom_site_label_D
_geom_hbond_atom_site_label_H
_geom_hbond_atom_site_label_A
_geom_hbond_distance_DH
_geom_hbond_distance_HA
_geom_hbond_distance_DA
_geom_hbond_angle_DHA
_geom_hbond_site_symmetry_A
_geom_hbond_publ_flag
N1 H1A O2 0.86 2.01 2.8429(17) 162.1 . yes
N1 H1B O2 0.86 2.07 2.8429(17) 148.9 2_656 yes
N2 H2A O3 0.86 1.99 2.831(5) 164.4 4_656 yes
N2 H2B O1 0.86 2.45 3.247(5) 154.6 5_676 yes
N2 H2B O1 0.86 2.22 2.936(5) 141.1 6_576 yes
C1 H1C O3 0.93 2.26 3.185(4) 173.5 3_455 yes
